data_9001252
loop_
_publ_author_name
'Rouse, R. C.'
'Peacor, D. R.'
'Merlino, S.'

_publ_section_title
;Crystal structure of pahasapaite, a beryllophosphate mineral with a distorted
 zeolite rho framework
;
_journal_name_full 'American Mineralogist'
_journal_page_first 1195
_journal_page_last 1202
_journal_volume 74
_journal_year 1989
_chemical_compound_source 'Tip Top mine, Custer, South Dakota, USA'
_chemical_formula_sum 'Be6 Ca1.374 H34 K0.3 Li2.9 Na0.048 O33.5 P6'
_chemical_name_mineral Pahasapaite
_space_group_IT_number 197
_symmetry_space_group_name_Hall 'I 2 2 3'
_symmetry_space_group_name_H-M 'I 2 3'
_cell_angle_alpha 90
_cell_angle_beta 90
_cell_angle_gamma 90
_cell_formula_units_Z 4
_cell_length_a 13.781
_cell_length_b 13.781
_cell_length_c 13.781
_cell_volume 2617.232
_database_code_amcsd 0001280
_exptl_crystal_density_diffrn 2.279
_cod_original_formula_sum 'Ca1.374 Li2.9 K.3 Na.048 P6 Be6 O33.5 H34'
_cod_database_code 9001252

loop_
_space_group_symop_operation_xyz
x,y,z
1/2+x,1/2+y,1/2+z
-z,-x,y
1/2-z,1/2-x,1/2+y
-z,x,-y
1/2-z,1/2+x,1/2-y
z,-x,-y
1/2+z,1/2-x,1/2-y
z,x,y
1/2+z,1/2+x,1/2+y
y,-z,-x
1/2+y,1/2-z,1/2-x
-y,-z,x
1/2-y,1/2-z,1/2+x
-y,z,-x
1/2-y,1/2+z,1/2-x
y,z,x
1/2+y,1/2+z,1/2+x
-x,y,-z
1/2-x,1/2+y,1/2-z
x,-y,-z
1/2+x,1/2-y,1/2-z
-x,-y,z
1/2-x,1/2-y,1/2+z

loop_
_atom_site_aniso_label
_atom_site_aniso_U_11
_atom_site_aniso_U_22
_atom_site_aniso_U_33
_atom_site_aniso_U_12
_atom_site_aniso_U_13
_atom_site_aniso_U_23
Ca1 0.05700 0.04200 0.04000 -0.01200 -0.01500 0.01300
Li1 0.05700 0.04200 0.04000 -0.01200 -0.01500 0.01300
K1 0.05700 0.04200 0.04000 -0.01200 -0.01500 0.01300
Na1 0.05700 0.04200 0.04000 -0.01200 -0.01500 0.01300
Li2 0.02400 0.02400 0.02400 0.00200 0.00200 0.00200
P 0.00900 0.00800 0.01000 0.00000 0.00300 0.00000
Be 0.01200 0.00600 0.01100 0.00000 0.00700 0.00000
O1 0.01000 0.01000 0.01600 -0.00200 0.00100 0.00100
O2 0.01200 0.02000 0.01200 0.00300 0.00200 0.00100
O3 0.01600 0.01300 0.01600 0.00100 -0.00400 -0.00100
O4 0.01800 0.01000 0.01600 -0.00100 -0.00400 0.00100
Wat1 0.03900 0.03900 0.03900 -0.00800 -0.00800 -0.00800
Wat2 0.01500 0.03900 0.01000 0.00000 0.00000 0.02300
Wat3 0.03200 0.06900 0.05100 0.00600 0.01900 0.00700
Wat4 0.05800 0.09300 0.09900 0.02600 0.04600 0.03500

loop_
_atom_site_label
_atom_site_fract_x
_atom_site_fract_y
_atom_site_fract_z
_atom_site_occupancy
_atom_site_type_symbol
_atom_site_attached_hydrogens
Ca1 0.36150 0.03570 0.03010 0.22900 Ca 0
Li1 0.36150 0.03570 0.03010 0.15000 Li 0
K1 0.36150 0.03570 0.03010 0.05000 K 0
Na1 0.36150 0.03570 0.03010 0.00800 Na 0
Li2 0.30130 0.30130 0.30130 1.00000 Li 0
P 0.27710 0.12400 0.42240 1.00000 P 0
Be 0.42070 0.12100 0.26750 1.00000 Be 0
O1 0.22460 0.21780 0.39140 1.00000 O 0
O2 0.37810 0.12450 0.37660 1.00000 O 0
O3 0.37910 0.03290 0.20410 1.00000 O 0
O4 0.21600 0.03830 0.38890 1.00000 O 0
Wat1 0.38510 0.38510 0.38510 1.00000 O 2
Wat2 0.47680 0.00000 0.00000 0.50000 O 2
Wat3 0.21710 0.10950 0.07140 0.50000 O 2
Wat4 0.24590 0.07650 0.05040 0.50000 O 2

loop_
_cod_changelog_entry_id
_cod_changelog_entry_author
_cod_changelog_entry_date
_cod_changelog_entry_text
1
;cod-tools version 3.8.0
Id: cif_guess_AMCSD_atom_types 9581 2023-05-17 12:35:41Z saulius
;
2023-05-18T11:36:36+03:00
;Derived atom types and hydrogen counts
from atom names that follow the AMCSD naming convention
(Wat == water, O-H == hydroxyl).
;

loop_
_cod_related_entry_id
_cod_related_entry_database
_cod_related_entry_code
1 AMCSD 0001280
